data_1501913
loop_
_publ_author_name
'Li, Qiankun'
'Jiang, Xinpeng'
'Fu, Chunling'
'Ma, Shengming'

_publ_section_title
;
 One-Pot Construction of Aza- or Oxa-Bridged Benzocycloheptanes from
 Readily Available 2,3-Allenyl Malonates or 2,3-Allenols and
 o-Iodobenzaldehyde or Imine
;
_journal_coden_ASTM ORLEF7
_journal_issue 3
_journal_name_full 'Organic Letters'
_journal_page_first 466
_journal_page_last 469
_journal_paper_doi 10.1021/ol102811x
_journal_volume 13
_journal_year 2011
_chemical_formula_sum 'C23 H23 N O6 S'
_chemical_formula_weight 441.48
_space_group_IT_number 2
_symmetry_cell_setting triclinic
_symmetry_space_group_name_Hall '-P 1'
_symmetry_space_group_name_H-M 'P -1'
_atom_sites_solution_hydrogens geom
_atom_sites_solution_primary direct
_atom_sites_solution_secondary difmap
_audit_creation_method SHELXL-97
_cell_angle_alpha 97.6360(10)
_cell_angle_beta 99.7840(10)
_cell_angle_gamma 117.3550(10)
_cell_formula_units_Z 2
_cell_length_a 10.2477(5)
_cell_length_b 10.6579(5)
_cell_length_c 11.7877(6)
_cell_measurement_temperature 173(2)
_cell_volume 1093.62(9)
_computing_structure_refinement 'SHELXL-97 (Sheldrick, 1997)'
_computing_structure_solution 'SHELXS-97 (Sheldrick, 1990)'
_diffrn_ambient_temperature 173(2)
_diffrn_measured_fraction_theta_full 0.995
_diffrn_measured_fraction_theta_max 0.995
_diffrn_radiation_monochromator graphite
_diffrn_radiation_source 'fine-focus sealed tube'
_diffrn_radiation_type MoK\a
_diffrn_radiation_wavelength 0.71073
_diffrn_reflns_av_R_equivalents 0.1482
_diffrn_reflns_av_sigmaI/netI 0.0860
_diffrn_reflns_limit_h_max 12
_diffrn_reflns_limit_h_min -12
_diffrn_reflns_limit_k_max 12
_diffrn_reflns_limit_k_min -12
_diffrn_reflns_limit_l_max 14
_diffrn_reflns_limit_l_min -14
_diffrn_reflns_number 12886
_diffrn_reflns_theta_full 25.01
_diffrn_reflns_theta_max 25.01
_diffrn_reflns_theta_min 1.81
_exptl_absorpt_coefficient_mu 0.188
_exptl_absorpt_correction_T_max 1
_exptl_absorpt_correction_T_min 0.724669
_exptl_absorpt_correction_type multi-scan
_exptl_crystal_colour colorless
_exptl_crystal_density_diffrn 1.341
_exptl_crystal_density_method 'not measured'
_exptl_crystal_description block
_exptl_crystal_F_000 464
_exptl_crystal_size_max 0.587
_exptl_crystal_size_mid 0.494
_exptl_crystal_size_min 0.392
_refine_diff_density_max 0.655
_refine_diff_density_min -0.559
_refine_diff_density_rms 0.081
_refine_ls_extinction_method none
_refine_ls_goodness_of_fit_ref 1.062
_refine_ls_hydrogen_treatment mixed
_refine_ls_matrix_type full
_refine_ls_number_parameters 288
_refine_ls_number_reflns 3836
_refine_ls_number_restraints 0
_refine_ls_restrained_S_all 1.062
_refine_ls_R_factor_all 0.0593
_refine_ls_R_factor_gt 0.0578
_refine_ls_shift/su_max 0.000
_refine_ls_shift/su_mean 0.000
_refine_ls_structure_factor_coef Fsqd
_refine_ls_weighting_details 'calc w=1/[\s^2^(Fo^2^)+(0.0817P)^2^+0.5028P] where P=(Fo^2^+2Fc^2^)/3'
_refine_ls_weighting_scheme calc
_refine_ls_wR_factor_gt 0.1489
_refine_ls_wR_factor_ref 0.1517
_reflns_number_gt 3635
_reflns_number_total 3836
_reflns_threshold_expression >2sigma(I)
_cod_data_source_file ol102811x_si_005.cif
_cod_data_source_block z
_cod_depositor_comments
;
The following automatic conversions were performed:

'_symmetry_cell_setting' value 'Triclinic' changed to 'triclinic'
according to /home/saulius/struct/CIF-dictionaries/cif_core.dic
dictionary named 'cif_core.dic' version 2.4.1 from 2010-06-29.

Automatic conversion script
Id: cif_fix_values 1715 2011-07-08 13:25:40Z adriana 
;
_cod_original_sg_symbol_H-M P-1
_cod_database_code 1501913

loop_
_symmetry_equiv_pos_as_xyz
'x, y, z'
'-x, -y, -z'

loop_
_atom_site_label
_atom_site_type_symbol
_atom_site_fract_x
_atom_site_fract_y
_atom_site_fract_z
_atom_site_U_iso_or_equiv
_atom_site_adp_type
_atom_site_occupancy
_atom_site_symmetry_multiplicity
_atom_site_calc_flag
_atom_site_refinement_flags
N1 N 0.66027(17) 0.25954(15) 0.40018(13) 0.0192(3) Uani 1 1 d .
S1 S 0.77240(5) 0.24270(4) 0.50599(4) 0.02050(19) Uani 1 1 d .
O1 O 0.64508(17) 0.56786(15) 0.42587(13) 0.0342(4) Uani 1 1 d .
O2 O 0.43550(17) 0.48488(15) 0.27663(12) 0.0312(4) Uani 1 1 d .
O3 O 0.67925(18) 0.50952(16) 0.14012(13) 0.0332(4) Uani 1 1 d .
O4 O 0.4825(2) 0.28689(17) 0.04978(13) 0.0392(4) Uani 1 1 d .
O5 O 0.67398(16) 0.15440(14) 0.57040(12) 0.0284(3) Uani 1 1 d .
O6 O 0.89096(16) 0.38765(14) 0.56431(12) 0.0278(3) Uani 1 1 d .
C1 C 1.0301(3) -0.0905(3) 0.2598(2) 0.0476(6) Uani 1 1 d .
H1A H 0.9625 -0.1952 0.2484 0.071 Uiso 1 1 calc R
H1B H 1.1324 -0.0633 0.3054 0.071 Uiso 1 1 calc R
H1C H 1.0346 -0.0673 0.1823 0.071 Uiso 1 1 calc R
C2 C 0.9696(3) -0.0069(2) 0.32636(19) 0.0326(5) Uani 1 1 d .
C3 C 0.8370(3) -0.0805(2) 0.36189(19) 0.0322(5) Uani 1 1 d .
H3A H 0.7862 -0.1837 0.3463 0.039 Uiso 1 1 calc R
C4 C 0.7784(2) -0.0045(2) 0.41985(18) 0.0278(4) Uani 1 1 d .
H4A H 0.6872 -0.0551 0.4432 0.033 Uiso 1 1 calc R
C5 C 0.8544(2) 0.1461(2) 0.44330(16) 0.0232(4) Uani 1 1 d .
C6 C 0.9892(2) 0.2227(2) 0.41199(18) 0.0275(4) Uani 1 1 d .
H6A H 1.0420 0.3261 0.4304 0.033 Uiso 1 1 calc R
C7 C 1.0447(2) 0.1443(2) 0.35318(19) 0.0324(5) Uani 1 1 d .
H7A H 1.1364 0.1951 0.3306 0.039 Uiso 1 1 calc R
C8 C 0.8939(2) 0.3733(2) 0.19003(18) 0.0295(4) Uani 1 1 d .
H8A H 0.9497 0.4758 0.2212 0.035 Uiso 1 1 calc R
C9 C 0.9383(3) 0.3083(3) 0.1063(2) 0.0412(6) Uani 1 1 d .
H9A H 1.0247 0.3662 0.0800 0.049 Uiso 1 1 calc R
C10 C 0.8572(3) 0.1593(3) 0.0611(2) 0.0437(6) Uani 1 1 d .
H10A H 0.8883 0.1154 0.0039 0.052 Uiso 1 1 calc R
C11 C 0.7311(3) 0.0735(2) 0.09838(19) 0.0338(5) Uani 1 1 d .
H11A H 0.6767 -0.0290 0.0671 0.041 Uiso 1 1 calc R
C12 C 0.6833(2) 0.1368(2) 0.18198(16) 0.0240(4) Uani 1 1 d .
C13 C 0.7678(2) 0.2883(2) 0.22798(15) 0.0220(4) Uani 1 1 d .
C14 C 0.71889(19) 0.35747(18) 0.32133(15) 0.0199(4) Uani 1 1 d .
H14A H 0.8029 0.4564 0.3670 0.024 Uiso 1 1 calc R
C15 C 0.5712(2) 0.36029(18) 0.26472(16) 0.0210(4) Uani 1 1 d .
C16 C 0.4393(2) 0.21272(19) 0.27100(18) 0.0263(4) Uani 1 1 d .
H16A H 0.3797 0.2286 0.3235 0.032 Uiso 1 1 calc R
H16B H 0.3702 0.1566 0.1911 0.032 Uiso 1 1 calc R
C17 C 0.5188(2) 0.13256(18) 0.32185(16) 0.0212(4) Uani 1 1 d .
H17A H 0.4586 0.0668 0.3688 0.025 Uiso 1 1 calc R
C18 C 0.5495(2) 0.04904(19) 0.22447(16) 0.0229(4) Uani 1 1 d .
C19 C 0.4532(3) -0.0928(2) 0.1815(2) 0.0331(5) Uani 1 1 d .
C20 C 0.5680(2) 0.3773(2) 0.13769(17) 0.0252(4) Uani 1 1 d .
C21 C 0.7059(4) 0.5332(3) 0.0256(2) 0.0503(7) Uani 1 1 d .
H21A H 0.7893 0.6323 0.0362 0.075 Uiso 1 1 calc R
H21B H 0.6133 0.5203 -0.0269 0.075 Uiso 1 1 calc R
H21C H 0.7331 0.4630 -0.0098 0.075 Uiso 1 1 calc R
C22 C 0.5596(2) 0.48508(19) 0.33391(16) 0.0228(4) Uani 1 1 d .
C23 C 0.4013(3) 0.5922(3) 0.3324(2) 0.0394(5) Uani 1 1 d .
H23A H 0.3081 0.5815 0.2827 0.059 Uiso 1 1 calc R
H23B H 0.4860 0.6901 0.3415 0.059 Uiso 1 1 calc R
H23C H 0.3867 0.5773 0.4105 0.059 Uiso 1 1 calc R
H19B H 0.457(3) -0.150(3) 0.115(3) 0.042(7) Uiso 1 1 d .
H19A H 0.360(3) -0.152(2) 0.207(2) 0.033(6) Uiso 1 1 d .

loop_
_atom_site_aniso_label
_atom_site_aniso_U_11
_atom_site_aniso_U_22
_atom_site_aniso_U_33
_atom_site_aniso_U_23
_atom_site_aniso_U_13
_atom_site_aniso_U_12
N1 0.0158(7) 0.0259(7) 0.0189(7) 0.0083(6) 0.0074(6) 0.0110(6)
S1 0.0206(3) 0.0285(3) 0.0160(3) 0.00739(18) 0.0067(2) 0.0138(2)
O1 0.0340(8) 0.0383(8) 0.0291(8) 0.0009(6) 0.0048(7) 0.0200(6)
O2 0.0367(8) 0.0443(8) 0.0253(7) 0.0068(6) 0.0077(6) 0.0308(7)
O3 0.0384(8) 0.0453(8) 0.0266(8) 0.0210(6) 0.0172(6) 0.0233(7)
O4 0.0462(10) 0.0515(9) 0.0219(8) 0.0020(7) 0.0012(7) 0.0302(8)
O5 0.0325(8) 0.0380(7) 0.0233(7) 0.0153(6) 0.0152(6) 0.0197(6)
O6 0.0253(7) 0.0329(7) 0.0223(7) 0.0031(5) 0.0020(6) 0.0144(6)
C1 0.0485(15) 0.0640(15) 0.0447(14) 0.0072(11) 0.0153(12) 0.0400(12)
C2 0.0330(11) 0.0484(12) 0.0257(10) 0.0075(8) 0.0058(9) 0.0286(9)
C3 0.0344(11) 0.0353(10) 0.0310(10) 0.0079(8) 0.0059(9) 0.0214(9)
C4 0.0292(10) 0.0335(10) 0.0259(10) 0.0115(8) 0.0096(8) 0.0179(8)
C5 0.0209(9) 0.0333(9) 0.0198(9) 0.0079(7) 0.0044(7) 0.0168(7)
C6 0.0197(9) 0.0370(10) 0.0271(10) 0.0084(8) 0.0037(8) 0.0156(8)
C7 0.0208(10) 0.0494(12) 0.0323(11) 0.0110(9) 0.0084(8) 0.0208(9)
C8 0.0225(10) 0.0423(11) 0.0253(10) 0.0124(8) 0.0100(8) 0.0149(8)
C9 0.0313(11) 0.0610(14) 0.0363(12) 0.0157(10) 0.0232(10) 0.0210(10)
C10 0.0415(13) 0.0642(14) 0.0331(12) 0.0048(10) 0.0209(10) 0.0303(11)
C11 0.0337(11) 0.0434(11) 0.0261(10) 0.0027(8) 0.0097(9) 0.0214(9)
C12 0.0226(9) 0.0366(10) 0.0174(8) 0.0078(7) 0.0044(7) 0.0182(8)
C13 0.0181(9) 0.0364(9) 0.0157(8) 0.0090(7) 0.0050(7) 0.0160(7)
C14 0.0162(9) 0.0263(8) 0.0196(9) 0.0087(7) 0.0064(7) 0.0109(7)
C15 0.0199(9) 0.0286(9) 0.0188(9) 0.0087(7) 0.0064(7) 0.0141(7)
C16 0.0167(9) 0.0309(9) 0.0332(10) 0.0094(8) 0.0074(8) 0.0126(7)
C17 0.0144(8) 0.0266(8) 0.0217(9) 0.0068(7) 0.0053(7) 0.0090(7)
C18 0.0223(9) 0.0314(9) 0.0180(9) 0.0069(7) 0.0033(7) 0.0160(8)
C19 0.0324(11) 0.0338(10) 0.0291(11) 0.0029(8) 0.0077(9) 0.0145(9)
C20 0.0298(10) 0.0376(10) 0.0196(9) 0.0101(8) 0.0078(8) 0.0246(8)
C21 0.0612(16) 0.0835(18) 0.0368(13) 0.0409(13) 0.0322(12) 0.0469(14)
C22 0.0232(9) 0.0304(9) 0.0220(9) 0.0115(7) 0.0107(8) 0.0161(8)
C23 0.0504(14) 0.0544(13) 0.0365(12) 0.0113(10) 0.0158(11) 0.0428(12)

loop_
_atom_type_symbol
_atom_type_description
_atom_type_scat_dispersion_real
_atom_type_scat_dispersion_imag
_atom_type_scat_source
C C 0.0033 0.0016 'International Tables Vol C Tables 4.2.6.8 and 6.1.1.4'
H H 0.0000 0.0000 'International Tables Vol C Tables 4.2.6.8 and 6.1.1.4'
N N 0.0061 0.0033 'International Tables Vol C Tables 4.2.6.8 and 6.1.1.4'
O O 0.0106 0.0060 'International Tables Vol C Tables 4.2.6.8 and 6.1.1.4'
S S 0.1246 0.1234 'International Tables Vol C Tables 4.2.6.8 and 6.1.1.4'

loop_
_geom_angle_atom_site_label_1
_geom_angle_atom_site_label_2
_geom_angle_atom_site_label_3
_geom_angle
C14 N1 C17 104.01(13)
C14 N1 S1 122.52(12)
C17 N1 S1 122.19(12)
O6 S1 O5 119.98(8)
O6 S1 N1 105.63(8)
O5 S1 N1 105.10(8)
O6 S1 C5 108.45(9)
O5 S1 C5 107.88(8)
N1 S1 C5 109.46(8)
C22 O2 C23 116.77(16)
C20 O3 C21 115.32(18)
C2 C1 H1A 109.5
C2 C1 H1B 109.5
H1A C1 H1B 109.5
C2 C1 H1C 109.5
H1A C1 H1C 109.5
H1B C1 H1C 109.5
C7 C2 C3 118.77(19)
C7 C2 C1 120.8(2)
C3 C2 C1 120.4(2)
C4 C3 C2 120.63(19)
C4 C3 H3A 119.7
C2 C3 H3A 119.7
C5 C4 C3 119.15(19)
C5 C4 H4A 120.4
C3 C4 H4A 120.4
C4 C5 C6 121.56(18)
C4 C5 S1 119.36(15)
C6 C5 S1 118.96(14)
C7 C6 C5 118.17(18)
C7 C6 H6A 120.9
C5 C6 H6A 120.9
C6 C7 C2 121.68(19)
C6 C7 H7A 119.2
C2 C7 H7A 119.2
C13 C8 C9 119.73(19)
C13 C8 H8A 120.1
C9 C8 H8A 120.1
C10 C9 C8 120.1(2)
C10 C9 H9A 120.0
C8 C9 H9A 120.0
C9 C10 C11 120.67(19)
C9 C10 H10A 119.7
C11 C10 H10A 119.7
C10 C11 C12 120.3(2)
C10 C11 H11A 119.9
C12 C11 H11A 119.9
C11 C12 C13 118.40(18)
C11 C12 C18 122.02(17)
C13 C12 C18 119.56(16)
C8 C13 C12 120.83(17)
C8 C13 C14 120.50(16)
C12 C13 C14 118.67(16)
N1 C14 C13 110.04(14)
N1 C14 C15 99.60(13)
C13 C14 C15 111.01(14)
N1 C14 H14A 111.9
C13 C14 H14A 111.9
C15 C14 H14A 111.9
C20 C15 C22 108.11(14)
C20 C15 C16 112.79(15)
C22 C15 C16 109.26(15)
C20 C15 C14 109.95(15)
C22 C15 C14 112.47(14)
C16 C15 C14 104.31(14)
C17 C16 C15 104.68(14)
C17 C16 H16A 110.8
C15 C16 H16A 110.8
C17 C16 H16B 110.8
C15 C16 H16B 110.8
H16A C16 H16B 108.9
N1 C17 C18 112.44(15)
N1 C17 C16 99.16(13)
C18 C17 C16 111.38(16)
N1 C17 H17A 111.1
C18 C17 H17A 111.1
C16 C17 H17A 111.1
C19 C18 C12 125.44(18)
C19 C18 C17 118.77(18)
C12 C18 C17 115.73(15)
C18 C19 H19B 124.1(16)
C18 C19 H19A 126.0(13)
H19B C19 H19A 109(2)
O4 C20 O3 124.90(18)
O4 C20 C15 125.92(18)
O3 C20 C15 109.17(15)
O3 C21 H21A 109.5
O3 C21 H21B 109.5
H21A C21 H21B 109.5
O3 C21 H21C 109.5
H21A C21 H21C 109.5
H21B C21 H21C 109.5
O1 C22 O2 125.03(17)
O1 C22 C15 126.16(18)
O2 C22 C15 108.79(15)
O2 C23 H23A 109.5
O2 C23 H23B 109.5
H23A C23 H23B 109.5
O2 C23 H23C 109.5
H23A C23 H23C 109.5
H23B C23 H23C 109.5

loop_
_geom_bond_atom_site_label_1
_geom_bond_atom_site_label_2
_geom_bond_distance
N1 C14 1.478(2)
N1 C17 1.482(2)
N1 S1 1.6341(16)
S1 O6 1.4298(14)
S1 O5 1.4342(14)
S1 C5 1.7654(19)
O1 C22 1.197(2)
O2 C22 1.334(2)
O2 C23 1.452(2)
O3 C20 1.337(3)
O3 C21 1.454(2)
O4 C20 1.192(2)
C1 C2 1.510(3)
C1 H1A 0.9800
C1 H1B 0.9800
C1 H1C 0.9800
C2 C7 1.390(3)
C2 C3 1.392(3)
C3 C4 1.387(3)
C3 H3A 0.9500
C4 C5 1.385(3)
C4 H4A 0.9500
C5 C6 1.389(3)
C6 C7 1.385(3)
C6 H6A 0.9500
C7 H7A 0.9500
C8 C13 1.385(3)
C8 C9 1.386(3)
C8 H8A 0.9500
C9 C10 1.381(3)
C9 H9A 0.9500
C10 C11 1.383(3)
C10 H10A 0.9500
C11 C12 1.399(3)
C11 H11A 0.9500
C12 C13 1.405(3)
C12 C18 1.478(3)
C13 C14 1.522(2)
C14 C15 1.562(2)
C14 H14A 1.0000
C15 C20 1.529(2)
C15 C22 1.529(2)
C15 C16 1.555(2)
C16 C17 1.537(3)
C16 H16A 0.9900
C16 H16B 0.9900
C17 C18 1.523(2)
C17 H17A 1.0000
C18 C19 1.331(3)
C19 H19B 0.94(3)
C19 H19A 1.00(3)
C21 H21A 0.9800
C21 H21B 0.9800
C21 H21C 0.9800
C23 H23A 0.9800
C23 H23B 0.9800
C23 H23C 0.9800

loop_
_geom_torsion_atom_site_label_1
_geom_torsion_atom_site_label_2
_geom_torsion_atom_site_label_3
_geom_torsion_atom_site_label_4
_geom_torsion
C14 N1 S1 O6 44.81(15)
C17 N1 S1 O6 -177.40(13)
C14 N1 S1 O5 172.61(13)
C17 N1 S1 O5 -49.60(15)
C14 N1 S1 C5 -71.76(15)
C17 N1 S1 C5 66.03(15)
C7 C2 C3 C4 1.9(3)
C1 C2 C3 C4 -178.0(2)
C2 C3 C4 C5 -0.7(3)
C3 C4 C5 C6 -1.1(3)
C3 C4 C5 S1 174.83(15)
O6 S1 C5 C4 157.07(15)
O5 S1 C5 C4 25.69(18)
N1 S1 C5 C4 -88.15(16)
O6 S1 C5 C6 -26.85(18)
O5 S1 C5 C6 -158.23(15)
N1 S1 C5 C6 87.93(17)
C4 C5 C6 C7 1.7(3)
S1 C5 C6 C7 -174.25(15)
C5 C6 C7 C2 -0.5(3)
C3 C2 C7 C6 -1.3(3)
C1 C2 C7 C6 178.6(2)
C13 C8 C9 C10 -0.1(4)
C8 C9 C10 C11 0.1(4)
C9 C10 C11 C12 0.5(4)
C10 C11 C12 C13 -1.1(3)
C10 C11 C12 C18 -179.8(2)
C9 C8 C13 C12 -0.5(3)
C9 C8 C13 C14 178.96(19)
C11 C12 C13 C8 1.1(3)
C18 C12 C13 C8 179.84(18)
C11 C12 C13 C14 -178.41(18)
C18 C12 C13 C14 0.3(3)
C17 N1 C14 C13 -66.69(17)
S1 N1 C14 C13 77.43(17)
C17 N1 C14 C15 49.98(15)
S1 N1 C14 C15 -165.90(11)
C8 C13 C14 N1 -143.65(18)
C12 C13 C14 N1 35.8(2)
C8 C13 C14 C15 107.1(2)
C12 C13 C14 C15 -73.5(2)
N1 C14 C15 C20 -147.98(14)
C13 C14 C15 C20 -32.04(19)
N1 C14 C15 C22 91.49(15)
C13 C14 C15 C22 -152.57(14)
N1 C14 C15 C16 -26.79(17)
C13 C14 C15 C16 89.15(17)
C20 C15 C16 C17 115.54(17)
C22 C15 C16 C17 -124.19(16)
C14 C15 C16 C17 -3.74(19)
C14 N1 C17 C18 65.22(18)
S1 N1 C17 C18 -79.06(17)
C14 N1 C17 C16 -52.56(16)
S1 N1 C17 C16 163.16(13)
C15 C16 C17 N1 32.72(17)
C15 C16 C17 C18 -85.86(17)
C11 C12 C18 C19 -7.0(3)
C13 C12 C18 C19 174.30(19)
C11 C12 C18 C17 175.80(18)
C13 C12 C18 C17 -2.9(2)
N1 C17 C18 C19 151.53(18)
C16 C17 C18 C19 -98.2(2)
N1 C17 C18 C12 -31.1(2)
C16 C17 C18 C12 79.22(19)
C21 O3 C20 O4 -8.1(3)
C21 O3 C20 C15 170.57(18)
C22 C15 C20 O4 -125.7(2)
C16 C15 C20 O4 -4.8(3)
C14 C15 C20 O4 111.1(2)
C22 C15 C20 O3 55.6(2)
C16 C15 C20 O3 176.56(15)
C14 C15 C20 O3 -67.48(18)
C23 O2 C22 O1 -1.2(3)
C23 O2 C22 C15 177.12(16)
C20 C15 C22 O1 -126.6(2)
C16 C15 C22 O1 110.3(2)
C14 C15 C22 O1 -5.0(3)
C20 C15 C22 O2 55.04(19)
C16 C15 C22 O2 -68.05(19)
C14 C15 C22 O2 176.62(14)
